data_7052302
loop_
_publ_author_name
'S\'ebastien Floquet'
'Nathalie Guillou'
'Philippe N\'egrier'
'Eric Rivi\`ere'
'Marie-Laure Boillot'

_publ_section_title
;
 The crystallographic phase transition for a ferric thiosemicarbazone
 spin crossover complex studied by X-ray powder diffraction
;
_journal_issue 11
_journal_name_full 'New Journal of Chemistry'
_journal_page_first 1621
_journal_paper_doi 10.1039/b605326b
_journal_volume 30
_journal_year 2006
_chemical_formula_weight 625.05
_chemical_name_systematic ' ?'
_space_group_IT_number 14
_symmetry_cell_setting monoclinic
_symmetry_space_group_name_Hall '-P 2ybc'
_symmetry_space_group_name_H-M 'P 1 21/c 1'
_cell_angle_alpha 90.00000
_cell_angle_beta 101.235(2)
_cell_angle_gamma 90.00000
_cell_formula_units_Z 4
_cell_length_a 21.554(1)
_cell_length_b 11.4790(5)
_cell_length_c 8.9428(4)
_cell_measurement_temperature 373
_cell_volume 2170.21(17)
_computing_molecular_graphics DIAMOND
_computing_structure_refinement FULLPROF
_computing_structure_solution 'SIRPOW and FOX'
_diffrn_measurement_device_type 'INEL CPS 120'
_diffrn_radiation_monochromator Quartz
_diffrn_radiation_type X-ray
_diffrn_source 'X-ray tube'
_diffrn_source_target Cu
_pd_meas_2theta_range_inc 0.029000
_pd_meas_2theta_range_max 90.00000
_pd_meas_2theta_range_min 2.16600
_pd_meas_number_of_points 3030
_pd_proc_2theta_range_inc 0.029000
_pd_proc_2theta_range_max 70.0000
_pd_proc_2theta_range_min 2.1666
_pd_proc_ls_background_function 'background points interpolation'
_pd_proc_ls_pref_orient_corr 'not refined'
_pd_proc_ls_profile_function Pseudo-Voigt
_pd_proc_ls_prof_R_factor 1.8154
_pd_proc_ls_prof_wR_expected 0.8513
_pd_proc_ls_prof_wR_factor 2.4793
_pd_proc_wavelength 1.540598
_pd_spec_mounting 'glass capillary'
_pd_spec_mount_mode transmission
_pd_spec_shape cylinder
_refine_ls_number_parameters 99
_refine_ls_number_reflns 946
_refine_ls_number_restraints 69
_refine_ls_R_I_factor 8.2288
_cod_data_source_file b605326b.txt
_cod_data_source_block 373K
_cod_depositor_comments
;
The following automatic conversions were performed:
'_symmetry_cell_setting' value 'Monoclinic' changed to 'monoclinic'
according to '/home/saulius/struct/CIF-dictionaries/cif_core.dic'
dictionary named 'cif_core.dic' version 2.4.1 from 2010-06-29.

Automatic conversion script
Id: cif_fix_enum 1527 2010-12-29 10:47:43Z saulius 
;
_cod_original_cell_volume 2170.2(2)
_cod_original_sg_symbol_H-M 'P 21/C'
_cod_database_code 7052302

loop_
_symmetry_equiv_pos_as_xyz
x,y,z
-x,y+1/2,-z+1/2
-x,-y,-z
x,-y+1/2,z+1/2

loop_
_atom_site_label
_atom_site_fract_x
_atom_site_fract_y
_atom_site_fract_z
_atom_site_U_iso_or_equiv
_atom_site_occupancy
_atom_site_adp_type
_atom_site_type_symbol
Fe 0.2479(4) 0.0033(9) 0.0492(10) 0.00000 1.00000 Uiso Fe
Br1 0.0124(4) 0.1776(5) 0.9684(7) 0.00000 1.00000 Uiso Br
S1 -0.3280(8) 0.4558(8) 0.2414(18) 0.00000 1.00000 Uiso S
O1 -0.1973(13) 0.487(3) 0.653(2) 0.00000 1.00000 Uiso O
C11 -0.0501(19) 0.2795(19) 0.861(5) 0.00000 1.00000 Uiso C
C12 -0.057(2) 0.392(2) 0.915(5) 0.00000 1.00000 Uiso C
C13 -0.1059(18) 0.464(2) 0.840(4) 0.00000 1.00000 Uiso C
C14 -0.1464(14) 0.4262(20) 0.705(4) 0.00000 1.00000 Uiso C
C15 -0.1401(15) 0.3106(13) 0.652(4) 0.00000 1.00000 Uiso C
C16 -0.095(2) 0.2360(16) 0.739(5) 0.00000 1.00000 Uiso C
C17 -0.1900(19) 0.2550(14) 0.530(5) 0.00000 1.00000 Uiso C
N12 -0.2761(19) 0.2519(12) 0.330(5) 0.00000 1.00000 Uiso N
C18 -0.320(2) 0.3068(9) 0.234(5) 0.00000 1.00000 Uiso C
N13 -0.3638(18) 0.243(3) 0.132(4) 0.00000 1.00000 Uiso N
N11 -0.2338(18) 0.3158(12) 0.441(4) 0.00000 1.00000 Uiso N
Br2 0.5221(4) 0.1469(6) 0.3796(9) 0.00000 1.00000 Uiso Br
S2 0.1695(7) 0.4544(8) 0.6898(17) 0.00000 1.00000 Uiso S
N21 0.2678(16) 0.3143(13) 0.598(5) 0.00000 1.00000 Uiso N
O2 0.3080(11) 0.470(3) 0.412(3) 0.00000 1.00000 Uiso O
C21 0.4588(19) 0.2484(13) 0.400(7) 0.00000 1.00000 Uiso C
C22 0.4630(8) 0.3674(14) 0.366(7) 0.00000 1.00000 Uiso C
C23 0.4078(13) 0.436(3) 0.348(6) 0.00000 1.00000 Uiso C
C24 0.3587(13) 0.402(2) 0.423(6) 0.00000 1.00000 Uiso C
C25 0.3610(17) 0.288(2) 0.486(7) 0.00000 1.00000 Uiso C
C26 0.4094(18) 0.211(2) 0.470(7) 0.00000 1.00000 Uiso C
C27 0.3088(20) 0.2427(14) 0.560(7) 0.00000 1.00000 Uiso C
N22 0.2286(5) 0.2568(13) 0.6800(12) 0.00000 1.00000 Uiso N
C28 0.1810(15) 0.3068(13) 0.718(4) 0.00000 1.00000 Uiso C
N23 0.153(2) 0.244(3) 0.820(4) 0.00000 1.00000 Uiso N
Ow1 -0.2666(17) 0.009(4) 0.423(4) 0.00000 1.00000 Uiso o

loop_
_atom_type_symbol
_atom_type_scat_Cromer_Mann_a1
_atom_type_scat_Cromer_Mann_b1
_atom_type_scat_Cromer_Mann_a2
_atom_type_scat_Cromer_Mann_b2
_atom_type_scat_Cromer_Mann_a3
_atom_type_scat_Cromer_Mann_b3
_atom_type_scat_Cromer_Mann_a4
_atom_type_scat_Cromer_Mann_b4
_atom_type_scat_Cromer_Mann_c
_atom_type_scat_dispersion_real
_atom_type_scat_dispersion_imag
_atom_type_scat_source
fe 11.76950 4.76110 7.35730 0.30720 3.52220 15.35350 2.30450 76.88050 1.03690 -1.17900 3.20400 International_Tables_for_Crystallography_Vol.C(1991)_Tables_6.1.1.4_and_6.1.1.5
br 17.17890 2.17230 5.23580 16.57960 5.63770 0.26090 3.98510 41.43280 2.95570 -0.76700 1.28300 International_Tables_for_Crystallography_Vol.C(1991)_Tables_6.1.1.4_and_6.1.1.5
s 6.90530 1.46790 5.20340 22.21510 1.43790 0.25360 1.58630 56.17200 0.86690 0.31900 0.55700 International_Tables_for_Crystallography_Vol.C(1991)_Tables_6.1.1.4_and_6.1.1.5
o 3.04850 13.27710 2.28680 5.70110 1.54630 0.32390 0.86700 32.90890 0.25080 0.04700 0.03200 International_Tables_for_Crystallography_Vol.C(1991)_Tables_6.1.1.4_and_6.1.1.5
c 2.31000 20.84390 1.02000 10.20750 1.58860 0.56870 0.86500 51.65120 0.21560 0.01700 0.00900 International_Tables_for_Crystallography_Vol.C(1991)_Tables_6.1.1.4_and_6.1.1.5
n 12.21260 0.00570 3.13220 9.89330 2.01250 28.99750 1.16630 0.58260 -11.52900 0.02900 0.01800 International_Tables_for_Crystallography_Vol.C(1991)_Tables_6.1.1.4_and_6.1.1.5
